data_7129649
loop_
_publ_author_name
'Wu, Jia-Wei'
'Long, Bing-Fan'
'Wang, Meng-Fan'
'Young, David James'
'Hu, Fei-Long'
'Mi, Yan'
'Lang, Jian-Ping'

_publ_section_title
;
 Tunable photosalient behaviours within coordination polymers via
 functional molecular prearrangements
;
_journal_name_full 'Chemical Communications'
_journal_paper_doi 10.1039/D1CC07139D
_journal_year 2022
_chemical_formula_sum 'C36 H28 Cd Cl2 N2 O4'
_chemical_formula_weight 735.90
_space_group_crystal_system monoclinic
_space_group_IT_number 15
_space_group_name_Hall '-C 2yc'
_space_group_name_H-M_alt 'C 1 2/c 1'
_atom_sites_solution_hydrogens geom
_audit_creation_method SHELXL-2017/1
_audit_update_record
;
2021-09-30 deposited with the CCDC.	2022-01-24 downloaded from the CCDC.
;
_cell_angle_alpha 90
_cell_angle_beta 110.979(4)
_cell_angle_gamma 90
_cell_formula_units_Z 8
_cell_length_a 22.4179(9)
_cell_length_b 20.6460(5)
_cell_length_c 15.1267(6)
_cell_measurement_reflns_used 7010
_cell_measurement_temperature 293(2)
_cell_measurement_theta_max 29.33
_cell_measurement_theta_min 2.51
_cell_volume 6537.1(4)
_computing_structure_refinement 'SHELXL-2017/1 (Sheldrick, 2017)'
_diffrn_ambient_temperature 293(2)
_diffrn_measured_fraction_theta_full 0.997
_diffrn_measured_fraction_theta_max 0.902
_diffrn_measurement_device_type 'CCD area detector'
_diffrn_measurement_method 'phi and omega scans'
_diffrn_radiation_type MoK\a
_diffrn_radiation_wavelength 0.71073
_diffrn_reflns_av_R_equivalents 0.0236
_diffrn_reflns_av_unetI/netI 0.0275
_diffrn_reflns_Laue_measured_fraction_full 0.997
_diffrn_reflns_Laue_measured_fraction_max 0.902
_diffrn_reflns_limit_h_max 30
_diffrn_reflns_limit_h_min -29
_diffrn_reflns_limit_k_max 27
_diffrn_reflns_limit_k_min -24
_diffrn_reflns_limit_l_max 20
_diffrn_reflns_limit_l_min -19
_diffrn_reflns_number 21425
_diffrn_reflns_point_group_measured_fraction_full 0.997
_diffrn_reflns_point_group_measured_fraction_max 0.902
_diffrn_reflns_theta_full 25.242
_diffrn_reflns_theta_max 28.762
_diffrn_reflns_theta_min 3.432
_exptl_absorpt_coefficient_mu 0.873
_exptl_crystal_colour paleyellow
_exptl_crystal_density_diffrn 1.495
_exptl_crystal_description block
_exptl_crystal_F_000 2976
_exptl_crystal_size_max 0.200
_exptl_crystal_size_mid 0.160
_exptl_crystal_size_min 0.100
_refine_diff_density_max 0.315
_refine_diff_density_min -0.416
_refine_diff_density_rms 0.062
_refine_ls_extinction_method none
_refine_ls_goodness_of_fit_ref 1.039
_refine_ls_hydrogen_treatment constr
_refine_ls_matrix_type full
_refine_ls_number_parameters 408
_refine_ls_number_reflns 7673
_refine_ls_number_restraints 0
_refine_ls_restrained_S_all 1.039
_refine_ls_R_factor_all 0.0383
_refine_ls_R_factor_gt 0.0287
_refine_ls_shift/su_max 0.002
_refine_ls_shift/su_mean 0.000
_refine_ls_structure_factor_coef Fsqd
_refine_ls_weighting_details 'w=1/[\s^2^(Fo^2^)+(0.0336P)^2^+2.4513P] where P=(Fo^2^+2Fc^2^)/3'
_refine_ls_weighting_scheme calc
_refine_ls_wR_factor_gt 0.0660
_refine_ls_wR_factor_ref 0.0710
_reflns_Friedel_coverage 0.000
_reflns_number_gt 6408
_reflns_number_total 7673
_reflns_threshold_expression 'I > 2\s(I)'
_cod_data_source_file d1cc07139d7.cif
_cod_data_source_block CP3
_cod_original_sg_symbol_H-M 'C 2/c'
_cod_database_code 7129649
_shelx_shelxl_version_number 2017/1
_shelx_space_group_comment
;
The symmetry employed for this shelxl refinement is uniquely defined
by the following loop, which should always be used as a source of
symmetry information in preference to the above space-group names.
They are only intended as comments.
;
_shelx_estimated_absorpt_t_min 0.845
_shelx_estimated_absorpt_t_max 0.918

loop_
_space_group_symop_operation_xyz
'x, y, z'
'-x, y, -z+1/2'
'x+1/2, y+1/2, z'
'-x+1/2, y+1/2, -z+1/2'
'-x, -y, -z'
'x, -y, z-1/2'
'-x+1/2, -y+1/2, -z'
'x+1/2, -y+1/2, z-1/2'

loop_
_atom_site_label
_atom_site_type_symbol
_atom_site_fract_x
_atom_site_fract_y
_atom_site_fract_z
_atom_site_U_iso_or_equiv
_atom_site_adp_type
_atom_site_occupancy
_atom_site_site_symmetry_order
_atom_site_calc_flag
_atom_site_refinement_flags_posn
_atom_site_refinement_flags_adp
_atom_site_refinement_flags_occupancy
_atom_site_disorder_assembly
_atom_site_disorder_group
C1 C 0.15043(10) 0.34654(10) 1.05706(15) 0.0435(5) Uani 1 1 d . . . . .
C2 C 0.19812(9) 0.31946(10) 1.14743(13) 0.0391(4) Uani 1 1 d . . . . .
C3 C 0.18689(10) 0.32476(12) 1.23095(15) 0.0526(6) Uani 1 1 d . . . . .
H3 H 0.151805 0.348115 1.232497 0.063 Uiso 1 1 calc R U . . .
C4 C 0.22766(11) 0.29543(13) 1.31266(15) 0.0560(6) Uani 1 1 d . . . . .
H4 H 0.220628 0.299703 1.369351 0.067 Uiso 1 1 calc R U . . .
C5 C 0.27832(10) 0.26017(11) 1.30900(15) 0.0478(5) Uani 1 1 d . . . . .
C6 C 0.29116(11) 0.25530(13) 1.22744(16) 0.0599(6) Uani 1 1 d . . . . .
H6 H 0.326495 0.232160 1.226391 0.072 Uiso 1 1 calc R U . . .
C7 C 0.25064(11) 0.28542(12) 1.14649(15) 0.0555(6) Uani 1 1 d . . . . .
H7 H 0.259028 0.282607 1.090689 0.067 Uiso 1 1 calc R U . . .
C8 C -0.09069(9) 0.38848(9) 0.80268(14) 0.0369(4) Uani 1 1 d . . . . .
C9 C -0.15360(9) 0.42246(9) 0.78123(14) 0.0376(4) Uani 1 1 d . . . . .
C10 C -0.16178(10) 0.46593(11) 0.84596(16) 0.0479(5) Uani 1 1 d . . . . .
H10 H -0.129225 0.471454 0.904386 0.057 Uiso 1 1 calc R U . . .
C11 C -0.21739(12) 0.50099(12) 0.8249(2) 0.0652(7) Uani 1 1 d . . . . .
H11 H -0.222292 0.530527 0.868234 0.078 Uiso 1 1 calc R U . . .
C12 C -0.26556(12) 0.49169(13) 0.7389(2) 0.0691(8) Uani 1 1 d . . . . .
C13 C -0.25975(12) 0.44797(15) 0.6746(2) 0.0690(7) Uani 1 1 d . . . . .
H13 H -0.293343 0.441507 0.617520 0.083 Uiso 1 1 calc R U . . .
C14 C -0.20340(11) 0.41334(12) 0.69510(15) 0.0515(5) Uani 1 1 d . . . . .
H14 H -0.198881 0.383989 0.651283 0.062 Uiso 1 1 calc R U . . .
C15 C 0.00982(10) 0.52272(10) 0.87951(17) 0.0476(5) Uani 1 1 d . . . . .
H15 H -0.028484 0.503613 0.876233 0.057 Uiso 1 1 calc R U . . .
C16 C 0.01199(10) 0.58872(9) 0.87543(16) 0.0439(5) Uani 1 1 d . . . . .
H16 H -0.024265 0.613019 0.868957 0.053 Uiso 1 1 calc R U . . .
C17 C 0.06813(10) 0.61958(9) 0.88092(13) 0.0343(4) Uani 1 1 d . . . . .
C18 C 0.11983(10) 0.57922(9) 0.89091(15) 0.0441(5) Uani 1 1 d . . . . .
H18 H 0.158888 0.597068 0.895337 0.053 Uiso 1 1 calc R U . . .
C19 C 0.11357(10) 0.51305(10) 0.89429(15) 0.0441(5) Uani 1 1 d . . . . .
H19 H 0.149099 0.487407 0.901383 0.053 Uiso 1 1 calc R U . . .
C20 C 0.07375(10) 0.69021(9) 0.87802(14) 0.0395(4) Uani 1 1 d . . . . .
H20 H 0.111296 0.706561 0.873815 0.047 Uiso 1 1 calc R U . . .
C21 C 0.03046(11) 0.73291(9) 0.88081(14) 0.0424(5) Uani 1 1 d . . . . .
H21 H -0.007949 0.716430 0.881633 0.051 Uiso 1 1 calc R U . . .
C22 C 0.03698(10) 0.80357(9) 0.88275(14) 0.0405(5) Uani 1 1 d . . . . .
C23 C -0.01632(11) 0.84443(10) 0.86591(15) 0.0439(5) Uani 1 1 d . . . . .
C24 C -0.00641(11) 0.91073(10) 0.86925(16) 0.0478(5) Uani 1 1 d . . . . .
H24 H -0.041620 0.937777 0.857183 0.057 Uiso 1 1 calc R U . . .
C25 C 0.05332(11) 0.93908(10) 0.88968(15) 0.0465(5) Uani 1 1 d . . . . .
C26 C 0.10688(11) 0.89861(10) 0.90789(17) 0.0498(5) Uani 1 1 d . . . . .
C27 C 0.09695(11) 0.83223(10) 0.90365(16) 0.0477(5) Uani 1 1 d . . . . .
H27 H 0.132174 0.805259 0.915368 0.057 Uiso 1 1 calc R U . . .
C28 C 0.17385(13) 0.92410(12) 0.9334(2) 0.0821(9) Uani 1 1 d . . . . .
H28A H 0.202117 0.889034 0.934048 0.123 Uiso 1 1 calc R U . . .
H28B H 0.187226 0.943734 0.995009 0.123 Uiso 1 1 calc R U . . .
H28C H 0.174919 0.955774 0.887581 0.123 Uiso 1 1 calc R U . . .
C29 C -0.08251(12) 0.81832(11) 0.84434(19) 0.0589(6) Uani 1 1 d . . . . .
H29A H -0.111824 0.853650 0.836345 0.088 Uiso 1 1 calc R U . . .
H29B H -0.083205 0.791390 0.895700 0.088 Uiso 1 1 calc R U . . .
H29C H -0.094849 0.793214 0.787176 0.088 Uiso 1 1 calc R U . . .
C30 C 0.06068(12) 1.00992(10) 0.89056(17) 0.0551(6) Uani 1 1 d . . . . .
H30 H 0.099385 1.025359 0.889472 0.066 Uiso 1 1 calc R U . . .
C31 C 0.01869(12) 1.05399(10) 0.89271(17) 0.0533(6) Uani 1 1 d . . . . .
H31 H -0.019244 1.038796 0.896977 0.064 Uiso 1 1 calc R U . . .
C32 C 0.02550(12) 1.12436(9) 0.88910(16) 0.0448(5) Uani 1 1 d . . . . .
C33 C -0.02247(11) 1.16515(10) 0.89311(17) 0.0529(6) Uani 1 1 d . . . . .
H33 H -0.059617 1.147861 0.897510 0.063 Uiso 1 1 calc R U . . .
C34 C -0.01528(10) 1.23137(10) 0.89059(16) 0.0481(5) Uani 1 1 d . . . . .
H34 H -0.048613 1.257529 0.892319 0.058 Uiso 1 1 calc R U . . .
C35 C 0.08310(13) 1.22077(10) 0.8834(2) 0.0628(7) Uani 1 1 d . . . . .
H35 H 0.120207 1.239519 0.881022 0.075 Uiso 1 1 calc R U . . .
C36 C 0.07956(13) 1.15462(11) 0.8843(2) 0.0664(7) Uani 1 1 d . . . . .
H36 H 0.113521 1.129823 0.881704 0.080 Uiso 1 1 calc R U . . .
Cd1 Cd 0.05015(2) 0.37150(2) 0.89307(2) 0.03344(5) Uani 1 1 d . . . . .
Cl1 Cl 0.32655(3) 0.21894(4) 1.40959(4) 0.0742(2) Uani 1 1 d . . . . .
Cl2 Cl -0.33551(4) 0.53708(5) 0.71135(9) 0.1246(4) Uani 1 1 d . . . . .
N1 N 0.03643(8) 1.25981(8) 0.88585(11) 0.0405(4) Uani 1 1 d . . . . .
N2 N 0.05919(8) 0.48387(8) 0.88790(11) 0.0386(4) Uani 1 1 d . . . . .
O1 O -0.07940(9) 0.36102(8) 0.73677(12) 0.0591(4) Uani 1 1 d . . . . .
O2 O -0.05177(7) 0.39066(7) 0.88608(10) 0.0458(3) Uani 1 1 d . . . . .
O3 O 0.09647(7) 0.36159(8) 1.05713(11) 0.0571(4) Uani 1 1 d . . . . .
O4 O 0.16506(8) 0.35021(9) 0.98540(11) 0.0602(4) Uani 1 1 d . . . . .

loop_
_atom_site_aniso_label
_atom_site_aniso_U_11
_atom_site_aniso_U_22
_atom_site_aniso_U_33
_atom_site_aniso_U_23
_atom_site_aniso_U_13
_atom_site_aniso_U_12
C1 0.0436(11) 0.0378(11) 0.0443(11) 0.0044(9) 0.0101(9) 0.0031(9)
C2 0.0347(10) 0.0381(11) 0.0413(10) 0.0024(8) 0.0098(8) 0.0024(8)
C3 0.0420(11) 0.0664(15) 0.0467(12) -0.0014(11) 0.0126(9) 0.0193(11)
C4 0.0513(13) 0.0770(17) 0.0382(11) 0.0015(11) 0.0142(10) 0.0173(12)
C5 0.0416(11) 0.0496(13) 0.0434(11) 0.0026(10) 0.0043(9) 0.0097(10)
C6 0.0486(13) 0.0729(17) 0.0597(14) 0.0088(12) 0.0213(11) 0.0297(12)
C7 0.0497(12) 0.0744(16) 0.0468(12) 0.0096(11) 0.0226(10) 0.0199(12)
C8 0.0407(10) 0.0240(9) 0.0507(11) 0.0052(8) 0.0221(9) -0.0025(8)
C9 0.0357(10) 0.0335(10) 0.0456(10) 0.0054(8) 0.0172(8) -0.0018(8)
C10 0.0420(11) 0.0447(12) 0.0602(13) -0.0047(10) 0.0222(10) -0.0007(10)
C11 0.0540(14) 0.0506(14) 0.101(2) -0.0063(14) 0.0405(15) 0.0056(12)
C12 0.0424(13) 0.0614(16) 0.107(2) 0.0229(16) 0.0306(14) 0.0129(12)
C13 0.0414(13) 0.084(2) 0.0712(17) 0.0191(15) 0.0074(12) -0.0007(13)
C14 0.0480(12) 0.0557(14) 0.0479(12) 0.0047(11) 0.0135(10) -0.0036(11)
C15 0.0412(11) 0.0262(10) 0.0784(15) -0.0021(10) 0.0251(10) -0.0016(9)
C16 0.0387(11) 0.0267(10) 0.0683(14) -0.0018(9) 0.0218(10) 0.0022(8)
C17 0.0442(10) 0.0242(9) 0.0359(9) -0.0017(7) 0.0161(8) -0.0022(8)
C18 0.0408(11) 0.0316(10) 0.0651(13) -0.0012(9) 0.0252(10) -0.0023(9)
C19 0.0428(11) 0.0311(10) 0.0624(13) -0.0003(9) 0.0236(10) 0.0072(9)
C20 0.0495(11) 0.0244(9) 0.0484(11) -0.0029(8) 0.0220(9) -0.0056(8)
C21 0.0489(11) 0.0265(10) 0.0516(12) 0.0006(9) 0.0178(9) -0.0042(9)
C22 0.0528(12) 0.0229(9) 0.0472(11) 0.0003(8) 0.0195(9) -0.0004(8)
C23 0.0534(12) 0.0285(10) 0.0523(12) 0.0008(9) 0.0220(10) -0.0014(9)
C24 0.0560(13) 0.0270(10) 0.0634(13) 0.0001(9) 0.0251(11) 0.0047(9)
C25 0.0612(14) 0.0237(10) 0.0600(13) -0.0004(9) 0.0285(11) -0.0019(9)
C26 0.0566(13) 0.0265(10) 0.0700(14) 0.0011(10) 0.0274(11) -0.0037(10)
C27 0.0531(13) 0.0263(10) 0.0659(14) 0.0010(10) 0.0242(11) 0.0014(9)
C28 0.0602(17) 0.0390(14) 0.151(3) -0.0031(16) 0.0423(18) -0.0083(12)
C29 0.0540(14) 0.0393(12) 0.0836(17) -0.0021(12) 0.0248(12) -0.0020(11)
C30 0.0643(15) 0.0254(11) 0.0828(17) 0.0004(10) 0.0351(13) -0.0038(10)
C31 0.0609(14) 0.0270(11) 0.0759(16) 0.0024(10) 0.0293(12) -0.0048(10)
C32 0.0548(12) 0.0264(10) 0.0555(13) 0.0009(9) 0.0226(10) -0.0012(9)
C33 0.0453(12) 0.0310(11) 0.0831(16) 0.0026(11) 0.0239(11) -0.0048(9)
C34 0.0445(11) 0.0284(10) 0.0711(14) 0.0040(10) 0.0204(10) 0.0039(9)
C35 0.0675(15) 0.0279(11) 0.116(2) 0.0035(12) 0.0607(16) 0.0009(11)
C36 0.0709(17) 0.0285(11) 0.122(2) 0.0012(13) 0.0615(17) 0.0049(11)
Cd1 0.03603(8) 0.02172(8) 0.04070(9) 0.00334(5) 0.01145(6) 0.00155(5)
Cl1 0.0690(4) 0.0866(5) 0.0530(3) 0.0128(3) 0.0046(3) 0.0310(4)
Cl2 0.0591(5) 0.1201(8) 0.1938(11) 0.0419(7) 0.0443(6) 0.0440(5)
N1 0.0501(10) 0.0242(8) 0.0512(10) 0.0035(7) 0.0228(8) 0.0001(7)
N2 0.0439(9) 0.0239(8) 0.0493(10) 0.0004(7) 0.0183(8) 0.0024(7)
O1 0.0808(12) 0.0527(9) 0.0574(9) 0.0076(8) 0.0413(9) 0.0215(8)
O2 0.0361(7) 0.0396(8) 0.0556(9) -0.0052(7) 0.0091(6) 0.0004(6)
O3 0.0410(8) 0.0763(11) 0.0485(8) 0.0046(8) 0.0094(7) 0.0225(8)
O4 0.0528(9) 0.0791(12) 0.0485(9) 0.0201(8) 0.0179(8) 0.0082(9)

loop_
_atom_type_symbol
_atom_type_description
_atom_type_scat_dispersion_real
_atom_type_scat_dispersion_imag
_atom_type_scat_source
C C 0.0033 0.0016 'International Tables Vol C Tables 4.2.6.8 and 6.1.1.4'
H H 0.0000 0.0000 'International Tables Vol C Tables 4.2.6.8 and 6.1.1.4'
N N 0.0061 0.0033 'International Tables Vol C Tables 4.2.6.8 and 6.1.1.4'
O O 0.0106 0.0060 'International Tables Vol C Tables 4.2.6.8 and 6.1.1.4'
Cl Cl 0.1484 0.1585 'International Tables Vol C Tables 4.2.6.8 and 6.1.1.4'
Cd Cd -0.8075 1.2024 'International Tables Vol C Tables 4.2.6.8 and 6.1.1.4'

loop_
_geom_angle_atom_site_label_1
_geom_angle_atom_site_label_2
_geom_angle_atom_site_label_3
_geom_angle
_geom_angle_site_symmetry_1
_geom_angle_site_symmetry_3
_geom_angle_publ_flag
O4 C1 O3 122.95(19) . . ?
O4 C1 C2 119.4(2) . . ?
O3 C1 C2 117.6(2) . . ?
O4 C1 Cd1 65.49(11) . . ?
O3 C1 Cd1 58.15(11) . . ?
C2 C1 Cd1 167.70(15) . . ?
C7 C2 C3 119.20(18) . . ?
C7 C2 C1 120.75(19) . . ?
C3 C2 C1 119.89(19) . . ?
C2 C3 C4 120.3(2) . . ?
C5 C4 C3 119.3(2) . . ?
C4 C5 C6 121.48(19) . . ?
C4 C5 Cl1 119.35(18) . . ?
C6 C5 Cl1 119.15(17) . . ?
C5 C6 C7 118.8(2) . . ?
C2 C7 C6 120.9(2) . . ?
O1 C8 O2 123.6(2) . . ?
O1 C8 C9 118.83(18) . . ?
O2 C8 C9 117.54(18) . . ?
C10 C9 C14 118.9(2) . . ?
C10 C9 C8 120.03(18) . . ?
C14 C9 C8 121.00(19) . . ?
C11 C10 C9 121.0(2) . . ?
C12 C11 C10 119.0(3) . . ?
C13 C12 C11 121.5(2) . . ?
C13 C12 Cl2 119.4(2) . . ?
C11 C12 Cl2 119.0(2) . . ?
C12 C13 C14 119.5(2) . . ?
C13 C14 C9 120.0(2) . . ?
N2 C15 C16 124.2(2) . . ?
C15 C16 C17 120.14(19) . . ?
C16 C17 C18 115.75(17) . . ?
C16 C17 C20 122.77(18) . . ?
C18 C17 C20 121.48(18) . . ?
C19 C18 C17 120.44(19) . . ?
N2 C19 C18 123.31(19) . . ?
C21 C20 C17 126.2(2) . . ?
C20 C21 C22 126.5(2) . . ?
C27 C22 C23 118.16(18) . . ?
C27 C22 C21 120.47(19) . . ?
C23 C22 C21 121.36(19) . . ?
C24 C23 C22 118.1(2) . . ?
C24 C23 C29 119.7(2) . . ?
C22 C23 C29 122.17(18) . . ?
C23 C24 C25 123.6(2) . . ?
C24 C25 C26 118.67(19) . . ?
C24 C25 C30 121.1(2) . . ?
C26 C25 C30 120.2(2) . . ?
C27 C26 C25 117.8(2) . . ?
C27 C26 C28 119.1(2) . . ?
C25 C26 C28 123.08(19) . . ?
C26 C27 C22 123.7(2) . . ?
C31 C30 C25 127.4(2) . . ?
C30 C31 C32 126.8(2) . . ?
C33 C32 C36 115.78(19) . . ?
C33 C32 C31 120.6(2) . . ?
C36 C32 C31 123.6(2) . . ?
C34 C33 C32 120.1(2) . . ?
N1 C34 C33 123.7(2) . . ?
N1 C35 C36 123.7(2) . . ?
C35 C36 C32 120.3(2) . . ?
O2 Cd1 O1 124.40(6) . 2_556 ?
O2 Cd1 N1 93.23(6) . 1_545 ?
O1 Cd1 N1 86.55(6) 2_556 1_545 ?
O2 Cd1 O3 96.97(5) . . ?
O1 Cd1 O3 138.48(6) 2_556 . ?
N1 Cd1 O3 87.94(6) 1_545 . ?
O2 Cd1 N2 85.62(5) . . ?
O1 Cd1 N2 90.59(6) 2_556 . ?
N1 Cd1 N2 175.59(6) 1_545 . ?
O3 Cd1 N2 96.43(6) . . ?
O2 Cd1 O4 150.84(5) . . ?
O1 Cd1 O4 84.73(6) 2_556 . ?
N1 Cd1 O4 86.80(6) 1_545 . ?
O3 Cd1 O4 53.87(5) . . ?
N2 Cd1 O4 96.29(6) . . ?
O2 Cd1 C1 123.95(6) . . ?
O1 Cd1 C1 111.40(7) 2_556 . ?
N1 Cd1 C1 84.70(6) 1_545 . ?
O3 Cd1 C1 27.08(6) . . ?
N2 Cd1 C1 99.48(6) . . ?
O4 Cd1 C1 26.98(6) . . ?
C34 N1 C35 116.41(18) . . ?
C34 N1 Cd1 122.76(14) . 1_565 ?
C35 N1 Cd1 120.66(14) . 1_565 ?
C19 N2 C15 116.18(17) . . ?
C19 N2 Cd1 122.38(13) . . ?
C15 N2 Cd1 121.44(13) . . ?
C8 O1 Cd1 147.43(14) . 2_556 ?
C8 O2 Cd1 111.42(13) . . ?
C1 O3 Cd1 94.77(13) . . ?
C1 O4 Cd1 87.53(13) . . ?

loop_
_geom_bond_atom_site_label_1
_geom_bond_atom_site_label_2
_geom_bond_distance
_geom_bond_site_symmetry_2
_geom_bond_publ_flag
C1 O4 1.242(3) . ?
C1 O3 1.249(3) . ?
C1 C2 1.509(3) . ?
C1 Cd1 2.735(2) . ?
C2 C7 1.376(3) . ?
C2 C3 1.378(3) . ?
C3 C4 1.386(3) . ?
C4 C5 1.367(3) . ?
C5 C6 1.367(3) . ?
C5 Cl1 1.741(2) . ?
C6 C7 1.384(3) . ?
C8 O1 1.249(2) . ?
C8 O2 1.252(2) . ?
C8 C9 1.503(3) . ?
C9 C10 1.388(3) . ?
C9 C14 1.392(3) . ?
C10 C11 1.377(3) . ?
C11 C12 1.375(4) . ?
C12 C13 1.367(4) . ?
C12 Cl2 1.744(3) . ?
C13 C14 1.387(3) . ?
C15 N2 1.336(3) . ?
C15 C16 1.366(3) . ?
C16 C17 1.386(3) . ?
C17 C18 1.391(3) . ?
C17 C20 1.466(2) . ?
C18 C19 1.376(3) . ?
C19 N2 1.332(3) . ?
C20 C21 1.323(3) . ?
C21 C22 1.465(3) . ?
C22 C27 1.398(3) . ?
C22 C23 1.409(3) . ?
C23 C24 1.385(3) . ?
C23 C29 1.501(3) . ?
C24 C25 1.391(3) . ?
C25 C26 1.407(3) . ?
C25 C30 1.471(3) . ?
C26 C27 1.386(3) . ?
C26 C28 1.505(3) . ?
C30 C31 1.318(3) . ?
C31 C32 1.464(3) . ?
C32 C33 1.384(3) . ?
C32 C36 1.388(3) . ?
C33 C34 1.379(3) . ?
C34 N1 1.324(3) . ?
C35 N1 1.331(3) . ?
C35 C36 1.368(3) . ?
Cd1 O2 2.2837(14) . ?
Cd1 O1 2.2927(16) 2_556 ?
Cd1 N1 2.3238(16) 1_545 ?
Cd1 O3 2.3311(15) . ?
Cd1 N2 2.3327(16) . ?
Cd1 O4 2.4906(16) . ?
